data_4112064
loop_
_publ_author_name
'Xuan Jiang'
'John C. Bollinger'
'Dongwhan Lee'

_publ_section_title
;
 How Bulky Is a Bulky Ligand: Energetic Consequences of Steric Constraint
 in Ligand-Directed Cluster Assembly and Disassembly
;
_journal_name_full 'Journal of the American Chemical Society'
_journal_page_first 15678
_journal_page_last 15679
_journal_paper_doi 10.1021/ja055225u
_journal_volume 127
_journal_year 2005
_chemical_formula_moiety 'C46 H44 Br2 Cu2 N4'
_chemical_formula_sum 'C46 H44 Br2 Cu2 N4'
_chemical_formula_weight 939.75
_chemical_name_systematic
;
 ?
;
_space_group_IT_number 14
_symmetry_cell_setting monoclinic
_symmetry_space_group_name_Hall '-P 2yn'
_symmetry_space_group_name_H-M 'P 1 21/n 1'
_atom_sites_solution_hydrogens difmap
_atom_sites_solution_primary direct
_atom_sites_solution_secondary difmap
_audit_creation_method SHELXL-97
_cell_angle_alpha 90.00
_cell_angle_beta 93.02(2)
_cell_angle_gamma 90.00
_cell_formula_units_Z 2
_cell_length_a 8.1841(17)
_cell_length_b 20.087(4)
_cell_length_c 12.030(3)
_cell_measurement_reflns_used 927
_cell_measurement_temperature 120(2)
_cell_measurement_theta_max 29.89
_cell_measurement_theta_min 2.94
_cell_volume 1974.9(8)
_computing_cell_refinement 'SAINT 6.45A (Bruker, 2004)'
_computing_data_collection 'SMART 5.630 (Bruker, 2003)'
_computing_data_reduction 'SAINT 6.45A (Bruker, 2004)'
_computing_structure_refinement 'SHELXL-97 (Sheldrick, 1997)'
_computing_structure_solution 'SHELXS-97 (Sheldrick, 1990)'
_diffrn_ambient_temperature 120(2)
_diffrn_detector 'CCD area detector'
_diffrn_detector_area_resol_mean 44.52
_diffrn_detector_type 'Bruker SMART 6000'
_diffrn_measured_fraction_theta_full 0.998
_diffrn_measured_fraction_theta_max 0.998
_diffrn_measurement_details '   0.30 degree frames measured for   5.17 seconds each'
_diffrn_measurement_device 'three-circle goniometer with fixed chi'
_diffrn_measurement_device_type 'Bruker Platform goniometer'
_diffrn_measurement_method '\w scans'
_diffrn_radiation_monochromator graphite
_diffrn_radiation_source 'normal-focus sealed tube'
_diffrn_radiation_type MoK\a
_diffrn_radiation_wavelength 0.71073
_diffrn_reflns_av_R_equivalents 0.0437
_diffrn_reflns_av_sigmaI/netI 0.0337
_diffrn_reflns_limit_h_max 11
_diffrn_reflns_limit_h_min -11
_diffrn_reflns_limit_k_max 28
_diffrn_reflns_limit_k_min -28
_diffrn_reflns_limit_l_max 16
_diffrn_reflns_limit_l_min -16
_diffrn_reflns_number 26469
_diffrn_reflns_theta_full 30.02
_diffrn_reflns_theta_max 30.02
_diffrn_reflns_theta_min 2.64
_diffrn_standards_number 0
_exptl_absorpt_coefficient_mu 3.139
_exptl_absorpt_correction_T_max 0.8115
_exptl_absorpt_correction_T_min 0.2987
_exptl_absorpt_correction_type gaussian
_exptl_absorpt_process_details 'Face-indexed absorption correction via XPREP 6.12 (Bruker, 2001)'
_exptl_crystal_colour colorless
_exptl_crystal_density_diffrn 1.580
_exptl_crystal_description plate
_exptl_crystal_F_000 952
_exptl_crystal_size_max 0.45
_exptl_crystal_size_mid 0.36
_exptl_crystal_size_min 0.07
_refine_diff_density_max 1.274
_refine_diff_density_min -0.386
_refine_diff_density_rms 0.087
_refine_ls_extinction_method none
_refine_ls_goodness_of_fit_ref 0.992
_refine_ls_hydrogen_treatment refall
_refine_ls_matrix_type full
_refine_ls_number_parameters 332
_refine_ls_number_reflns 5760
_refine_ls_number_restraints 0
_refine_ls_restrained_S_all 0.992
_refine_ls_R_factor_all 0.0426
_refine_ls_R_factor_gt 0.0295
_refine_ls_shift/su_max 0.002
_refine_ls_shift/su_mean 0.000
_refine_ls_structure_factor_coef Fsqd
_refine_ls_weighting_details
; calc
   [\s^2^(Fo^2^)+1.4000*Fo^2^+(0.04Fo^2^)^2^+0.0000sin\q/\l]^-1^
;
_refine_ls_weighting_scheme calc
_refine_ls_wR_factor_gt 0.0717
_refine_ls_wR_factor_ref 0.0784
_reflns_number_gt 4712
_reflns_number_total 5760
_reflns_threshold_expression 'I > 2\s(I)'
_cod_data_source_file ja055225usi20050801_051453.cif
_cod_data_source_block 05047
_cod_original_cell_volume 1974.8(7)
_cod_original_sg_symbol_H-M 'P 21/n'
_cod_database_code 4112064

loop_
_symmetry_equiv_pos_as_xyz
'x, y, z'
'-x+1/2, y+1/2, -z+1/2'
'-x, -y, -z'
'x-1/2, -y-1/2, z-1/2'

loop_
_atom_site_label
_atom_site_type_symbol
_atom_site_fract_x
_atom_site_fract_y
_atom_site_fract_z
_atom_site_U_iso_or_equiv
_atom_site_adp_type
_atom_site_occupancy
_atom_site_symmetry_multiplicity
_atom_site_calc_flag
Cu1 Cu 0.48166(3) 0.521696(11) 0.595032(19) 0.01349(6) Uani 1 1 d
N2 N 0.3889(2) 0.43991(8) 0.63370(13) 0.0137(3) Uani 1 1 d
C3 C 0.3093(2) 0.43494(9) 0.73677(15) 0.0135(3) Uani 1 1 d
C4 C 0.4042(2) 0.43105(9) 0.83758(16) 0.0157(4) Uani 1 1 d
C5 C 0.5888(3) 0.43040(12) 0.8388(2) 0.0218(4) Uani 1 1 d
C6 C 0.3252(3) 0.42961(10) 0.93727(17) 0.0201(4) Uani 1 1 d
C7 C 0.1562(3) 0.43303(10) 0.93865(18) 0.0221(4) Uani 1 1 d
C8 C 0.0636(3) 0.43860(10) 0.83922(18) 0.0204(4) Uani 1 1 d
C9 C 0.1380(2) 0.43969(9) 0.73754(16) 0.0158(4) Uani 1 1 d
C10 C 0.0365(3) 0.44917(11) 0.63072(19) 0.0221(4) Uani 1 1 d
C11 C 0.3768(2) 0.39051(9) 0.55947(16) 0.0130(3) Uani 1 1 d
C12 C 0.3190(2) 0.32265(9) 0.59311(15) 0.0128(3) Uani 1 1 d
C13 C 0.4024(2) 0.28981(9) 0.68082(16) 0.0149(4) Uani 1 1 d
C14 C 0.3682(2) 0.22385(10) 0.70533(17) 0.0169(4) Uani 1 1 d
C15 C 0.2478(3) 0.19072(9) 0.64195(17) 0.0173(4) Uani 1 1 d
Br16 Br 0.20704(3) 0.099602(10) 0.672535(18) 0.02265(6) Uani 1 1 d
C17 C 0.1576(3) 0.22260(10) 0.55674(17) 0.0176(4) Uani 1 1 d
C18 C 0.1933(2) 0.28884(10) 0.53298(17) 0.0160(4) Uani 1 1 d
N19 N 0.4251(2) 0.39935(7) 0.45661(13) 0.0138(3) Uani 1 1 d
C20 C 0.4252(2) 0.34341(9) 0.38240(15) 0.0141(3) Uani 1 1 d
C21 C 0.5464(2) 0.29436(10) 0.39608(16) 0.0173(4) Uani 1 1 d
C22 C 0.6914(3) 0.30482(12) 0.47509(19) 0.0220(4) Uani 1 1 d
C23 C 0.5317(3) 0.23724(11) 0.3302(2) 0.0228(4) Uani 1 1 d
C24 C 0.4070(3) 0.23100(11) 0.2488(2) 0.0253(5) Uani 1 1 d
C25 C 0.2998(3) 0.28360(11) 0.22838(19) 0.0221(4) Uani 1 1 d
C26 C 0.3059(2) 0.34037(10) 0.29516(16) 0.0170(4) Uani 1 1 d
C27 C 0.1860(3) 0.39654(11) 0.2756(2) 0.0232(4) Uani 1 1 d
H5A H 0.627(5) 0.467(2) 0.806(3) 0.060(11) Uiso 1 1 d
H5B H 0.630(4) 0.3976(16) 0.798(3) 0.040(9) Uiso 1 1 d
H5C H 0.633(4) 0.4263(18) 0.904(3) 0.053(10) Uiso 1 1 d
H6 H 0.377(3) 0.4277(12) 0.997(2) 0.016(6) Uiso 1 1 d
H7 H 0.107(3) 0.4315(13) 1.002(2) 0.022(6) Uiso 1 1 d
H8 H -0.053(3) 0.4417(11) 0.8375(18) 0.010(5) Uiso 1 1 d
H10A H 0.082(4) 0.4837(14) 0.587(2) 0.032(7) Uiso 1 1 d
H10B H 0.036(4) 0.4102(15) 0.586(2) 0.033(8) Uiso 1 1 d
H10C H -0.075(4) 0.4581(14) 0.642(2) 0.031(7) Uiso 1 1 d
H13 H 0.483(3) 0.3119(11) 0.7204(19) 0.009(5) Uiso 1 1 d
H14 H 0.424(3) 0.2014(12) 0.764(2) 0.017(6) Uiso 1 1 d
H17 H 0.074(3) 0.2010(13) 0.514(2) 0.023(7) Uiso 1 1 d
H18 H 0.130(3) 0.3106(13) 0.472(2) 0.022(6) Uiso 1 1 d
H22A H 0.659(3) 0.3107(13) 0.547(2) 0.022(6) Uiso 1 1 d
H22B H 0.762(3) 0.2699(14) 0.476(2) 0.029(7) Uiso 1 1 d
H22C H 0.749(3) 0.3416(14) 0.456(2) 0.029(7) Uiso 1 1 d
H23 H 0.606(4) 0.2032(17) 0.336(3) 0.048(9) Uiso 1 1 d
H24 H 0.398(3) 0.1919(14) 0.206(2) 0.026(7) Uiso 1 1 d
H25 H 0.220(3) 0.2838(13) 0.173(2) 0.019(6) Uiso 1 1 d
H27A H 0.113(4) 0.4038(14) 0.338(3) 0.032(7) Uiso 1 1 d
H27B H 0.241(3) 0.4352(15) 0.265(2) 0.033(8) Uiso 1 1 d
H27C H 0.122(4) 0.3876(15) 0.211(3) 0.041(9) Uiso 1 1 d

loop_
_atom_site_aniso_label
_atom_site_aniso_U_11
_atom_site_aniso_U_22
_atom_site_aniso_U_33
_atom_site_aniso_U_23
_atom_site_aniso_U_13
_atom_site_aniso_U_12
Cu1 0.01985(12) 0.00821(10) 0.01251(11) -0.00040(8) 0.00185(8) -0.00348(8)
N2 0.0188(8) 0.0095(7) 0.0128(7) 0.0001(5) 0.0017(6) -0.0029(6)
C3 0.0186(9) 0.0072(7) 0.0149(8) 0.0002(6) 0.0025(7) -0.0016(6)
C4 0.0198(9) 0.0103(8) 0.0168(9) -0.0010(7) -0.0002(7) -0.0018(7)
C5 0.0202(10) 0.0242(11) 0.0207(10) -0.0001(8) -0.0023(8) -0.0031(8)
C6 0.0308(11) 0.0143(9) 0.0149(9) -0.0003(7) -0.0004(8) 0.0007(8)
C7 0.0312(11) 0.0171(10) 0.0189(10) 0.0007(8) 0.0103(8) 0.0011(8)
C8 0.0206(10) 0.0143(9) 0.0270(10) -0.0001(8) 0.0082(8) -0.0004(7)
C9 0.0190(9) 0.0094(8) 0.0189(9) 0.0009(7) 0.0007(7) 0.0008(7)
C10 0.0203(10) 0.0214(10) 0.0243(11) 0.0004(8) -0.0022(8) 0.0045(8)
C11 0.0139(8) 0.0089(8) 0.0161(9) 0.0007(6) -0.0015(7) -0.0010(6)
C12 0.0155(8) 0.0080(7) 0.0152(8) -0.0002(6) 0.0029(7) -0.0014(6)
C13 0.0179(9) 0.0115(8) 0.0154(9) -0.0003(7) 0.0006(7) -0.0012(7)
C14 0.0210(9) 0.0114(8) 0.0187(9) 0.0033(7) 0.0026(7) 0.0015(7)
C15 0.0221(9) 0.0083(8) 0.0220(10) 0.0013(7) 0.0064(8) -0.0017(7)
Br16 0.02982(12) 0.00899(9) 0.02940(12) 0.00234(7) 0.00426(9) -0.00287(7)
C17 0.0190(9) 0.0130(8) 0.0209(9) -0.0014(7) 0.0009(7) -0.0034(7)
C18 0.0175(9) 0.0126(8) 0.0179(9) 0.0017(7) 0.0009(7) -0.0011(7)
N19 0.0193(8) 0.0078(7) 0.0143(7) -0.0017(5) 0.0007(6) -0.0014(6)
C20 0.0187(9) 0.0106(8) 0.0132(8) -0.0019(6) 0.0026(7) -0.0030(7)
C21 0.0199(9) 0.0151(9) 0.0173(9) 0.0018(7) 0.0045(7) -0.0008(7)
C22 0.0192(10) 0.0242(11) 0.0224(11) 0.0040(8) 0.0011(8) 0.0033(8)
C23 0.0226(10) 0.0145(9) 0.0323(12) -0.0024(8) 0.0108(9) -0.0002(8)
C24 0.0273(11) 0.0182(10) 0.0312(12) -0.0121(9) 0.0094(9) -0.0053(8)
C25 0.0227(10) 0.0226(10) 0.0211(10) -0.0084(8) 0.0020(8) -0.0058(8)
C26 0.0200(9) 0.0155(9) 0.0156(9) -0.0021(7) 0.0018(7) -0.0028(7)
C27 0.0257(11) 0.0190(10) 0.0241(11) 0.0019(8) -0.0059(9) -0.0018(8)

loop_
_atom_type_symbol
_atom_type_description
_atom_type_scat_dispersion_real
_atom_type_scat_dispersion_imag
_atom_type_scat_source
C C 0.0033 0.0016 'International Tables Vol C Tables 4.2.6.8 and 6.1.1.4'
H H 0.0000 0.0000 'International Tables Vol C Tables 4.2.6.8 and 6.1.1.4'
N N 0.0061 0.0033 'International Tables Vol C Tables 4.2.6.8 and 6.1.1.4'
Cu Cu 0.3201 1.2651 'International Tables Vol C Tables 4.2.6.8 and 6.1.1.4'
Br Br -0.2901 2.4595 'International Tables Vol C Tables 4.2.6.8 and 6.1.1.4'

loop_
_exptl_crystal_face_index_h
_exptl_crystal_face_index_k
_exptl_crystal_face_index_l
_exptl_crystal_face_perp_dist
0.00 -1.00 1.00 0.0380
0.00 1.00 -1.00 0.0310
0.00 3.00 2.00 0.1670
0.00 -3.00 -2.00 0.1880
-3.00 0.00 -2.00 0.2210
4.00 -1.00 1.00 0.2340

loop_
_geom_angle_atom_site_label_1
_geom_angle_atom_site_label_2
_geom_angle_atom_site_label_3
_geom_angle
_geom_angle_site_symmetry_1
_geom_angle_site_symmetry_3
N2 Cu1 N19 174.93(7) . 3_666
N2 Cu1 Cu1 89.49(5) . 3_666
N19 Cu1 Cu1 85.46(5) 3_666 3_666
C11 N2 C3 120.37(16) . .
C11 N2 Cu1 120.06(13) . .
C3 N2 Cu1 118.87(12) . .
C9 C3 C4 120.22(18) . .
C9 C3 N2 119.95(17) . .
C4 C3 N2 119.61(17) . .
C6 C4 C3 118.89(19) . .
C6 C4 C5 120.10(19) . .
C3 C4 C5 120.99(18) . .
C7 C6 C4 121.2(2) . .
C6 C7 C8 119.6(2) . .
C7 C8 C9 121.0(2) . .
C8 C9 C3 119.07(19) . .
C8 C9 C10 120.30(19) . .
C3 C9 C10 120.56(18) . .
N19 C11 N2 120.50(16) . .
N19 C11 C12 118.94(16) . .
N2 C11 C12 120.43(16) . .
C13 C12 C18 118.61(17) . .
C13 C12 C11 118.98(17) . .
C18 C12 C11 122.17(17) . .
C14 C13 C12 121.10(18) . .
C15 C14 C13 119.16(18) . .
C14 C15 C17 121.36(18) . .
C14 C15 Br16 118.92(15) . .
C17 C15 Br16 119.72(15) . .
C15 C17 C18 118.87(18) . .
C17 C18 C12 120.81(18) . .
C11 N19 C20 118.94(15) . .
C11 N19 Cu1 124.45(13) . 3_666
C20 N19 Cu1 116.20(12) . 3_666
C26 C20 C21 121.32(18) . .
C26 C20 N19 118.58(17) . .
C21 C20 N19 120.07(17) . .
C23 C21 C20 118.17(19) . .
C23 C21 C22 121.18(19) . .
C20 C21 C22 120.58(18) . .
C24 C23 C21 121.0(2) . .
C23 C24 C25 119.54(19) . .
C24 C25 C26 121.2(2) . .
C25 C26 C20 118.09(19) . .
C25 C26 C27 121.3(2) . .
C20 C26 C27 120.58(18) . .
C4 C5 H5A 111(2) . .
C4 C5 H5B 114(2) . .
H5A C5 H5B 102(3) . .
C4 C5 H5C 113(2) . .
H5A C5 H5C 110(3) . .
H5B C5 H5C 106(3) . .
C7 C6 H6 118.0(18) . .
C4 C6 H6 120.8(18) . .
C6 C7 H7 120.6(17) . .
C8 C7 H7 119.8(17) . .
C7 C8 H8 121.6(13) . .
C9 C8 H8 117.5(13) . .
C9 C10 H10A 110.3(18) . .
C9 C10 H10B 111.4(18) . .
H10A C10 H10B 106(2) . .
C9 C10 H10C 113.3(17) . .
H10A C10 H10C 111(2) . .
H10B C10 H10C 105(2) . .
C14 C13 H13 120.3(14) . .
C12 C13 H13 118.6(14) . .
C15 C14 H14 119.1(15) . .
C13 C14 H14 121.7(15) . .
C15 C17 H17 122.4(16) . .
C18 C17 H17 118.7(16) . .
C17 C18 H18 118.2(15) . .
C12 C18 H18 121.0(15) . .
C21 C22 H22A 110.8(16) . .
C21 C22 H22B 112.7(18) . .
H22A C22 H22B 107(2) . .
C21 C22 H22C 110.9(17) . .
H22A C22 H22C 108(2) . .
H22B C22 H22C 107(2) . .
C24 C23 H23 117(2) . .
C21 C23 H23 122(2) . .
C23 C24 H24 119.5(17) . .
C25 C24 H24 120.9(17) . .
C24 C25 H25 123.8(16) . .
C26 C25 H25 114.9(16) . .
C26 C27 H27A 113.8(17) . .
C26 C27 H27B 110.0(18) . .
H27A C27 H27B 107(2) . .
C26 C27 H27C 108.7(19) . .
H27A C27 H27C 109(3) . .
H27B C27 H27C 108(3) . .

loop_
_geom_bond_atom_site_label_1
_geom_bond_atom_site_label_2
_geom_bond_distance
_geom_bond_site_symmetry_2
Cu1 N2 1.8787(16) .
Cu1 N19 1.8797(16) 3_666
Cu1 Cu1 2.4799(7) 3_666
N2 C11 1.335(2) .
N2 C3 1.434(2) .
C3 C9 1.406(3) .
C3 C4 1.407(3) .
C4 C6 1.392(3) .
C4 C5 1.510(3) .
C6 C7 1.386(3) .
C7 C8 1.386(3) .
C8 C9 1.395(3) .
C9 C10 1.505(3) .
C11 N19 1.331(2) .
C11 C12 1.505(2) .
C12 C13 1.392(3) .
C12 C18 1.402(3) .
C13 C14 1.389(3) .
C14 C15 1.384(3) .
C15 C17 1.388(3) .
C15 Br16 1.8998(19) .
C17 C18 1.395(3) .
N19 C20 1.435(2) .
N19 Cu1 1.8796(16) 3_666
C20 C26 1.397(3) .
C20 C21 1.402(3) .
C21 C23 1.396(3) .
C21 C22 1.496(3) .
C23 C24 1.382(3) .
C24 C25 1.387(3) .
C25 C26 1.394(3) .
C26 C27 1.505(3) .
C5 H5A 0.90(4) .
C5 H5B 0.90(3) .
C5 H5C 0.85(4) .
C6 H6 0.81(2) .
C7 H7 0.87(3) .
C8 H8 0.95(2) .
C10 H10A 0.96(3) .
C10 H10B 0.95(3) .
C10 H10C 0.95(3) .
C13 H13 0.91(2) .
C14 H14 0.93(2) .
C17 H17 0.94(3) .
C18 H18 0.97(3) .
C22 H22A 0.93(3) .
C22 H22B 0.91(3) .
C22 H22C 0.91(3) .
C23 H23 0.92(3) .
C24 H24 0.94(3) .
C25 H25 0.91(2) .
C27 H27A 1.00(3) .
C27 H27B 0.91(3) .
C27 H27C 0.93(3) .
